data_4065590
loop_
_publ_author_name
'Casey, Charles P.'
'Jiao, Xiangdong'
'Guzei, Ilia. A.'

_publ_section_title
;
 Formation of \b-Ruthenium-Substituted Enones from Propargyl
 Alcohols&#x2020;
;
_journal_issue 21
_journal_name_full Organometallics
_journal_page_first 4829
_journal_paper_doi 10.1021/om100012j
_journal_volume 29
_journal_year 2010
_chemical_formula_sum 'C41 H38 O4 Ru'
_chemical_formula_weight 695.78
_chemical_name_systematic
; 
 ? 
;
_space_group_IT_number 19
_symmetry_cell_setting orthorhombic
_symmetry_space_group_name_Hall 'P 2ac 2ab'
_symmetry_space_group_name_H-M 'P 21 21 21'
_atom_sites_solution_hydrogens geom
_atom_sites_solution_primary direct
_atom_sites_solution_secondary difmap
_audit_creation_method SHELXL-97
_cell_angle_alpha 90.00
_cell_angle_beta 90.00
_cell_angle_gamma 90.00
_cell_formula_units_Z 4
_cell_length_a 10.0471(5)
_cell_length_b 17.4740(8)
_cell_length_c 19.4109(9)
_cell_measurement_temperature 173(2)
_cell_volume 3407.8(3)
_computing_cell_refinement 'Bruker SMART'
_computing_data_collection 'Bruker SMART'
_computing_data_reduction 'Bruker SAINT'
_computing_molecular_graphics 'Bruker SHELXTL'
_computing_publication_material 'Bruker SHELXTL'
_computing_structure_refinement 'SHELXL-97 (Sheldrick, 1997)'
_computing_structure_solution 'SHELXS-97 (Sheldrick, 1990)'
_diffrn_ambient_temperature 173(2)
_diffrn_measured_fraction_theta_full 0.990
_diffrn_measured_fraction_theta_max 0.990
_diffrn_measurement_device_type 'CCD area detector'
_diffrn_measurement_method 'phi and omega scans'
_diffrn_radiation_monochromator graphite
_diffrn_radiation_source 'fine-focus sealed tube'
_diffrn_radiation_type MoK\a
_diffrn_radiation_wavelength 0.71073
_diffrn_reflns_av_R_equivalents 0.0407
_diffrn_reflns_av_sigmaI/netI 0.0519
_diffrn_reflns_limit_h_max 12
_diffrn_reflns_limit_h_min -12
_diffrn_reflns_limit_k_max 21
_diffrn_reflns_limit_k_min -21
_diffrn_reflns_limit_l_max 23
_diffrn_reflns_limit_l_min -23
_diffrn_reflns_number 18940
_diffrn_reflns_theta_full 26.39
_diffrn_reflns_theta_max 26.39
_diffrn_reflns_theta_min 1.57
_exptl_absorpt_coefficient_mu 0.501
_exptl_absorpt_correction_T_max 0.9754
_exptl_absorpt_correction_T_min 0.8287
_exptl_absorpt_correction_type none
_exptl_crystal_density_diffrn 1.356
_exptl_crystal_density_meas 0
_exptl_crystal_density_method 'not measured'
_exptl_crystal_F_000 1440
_exptl_crystal_size_max 0.39
_exptl_crystal_size_mid 0.31
_exptl_crystal_size_min 0.05
_refine_diff_density_max 0.971
_refine_diff_density_min -0.481
_refine_diff_density_rms 0.099
_refine_ls_abs_structure_details 'Flack H D (1983), Acta Cryst. A39, 876-881'
_refine_ls_abs_structure_Flack -0.02(4)
_refine_ls_extinction_method none
_refine_ls_goodness_of_fit_ref 1.027
_refine_ls_hydrogen_treatment mixed
_refine_ls_matrix_type full
_refine_ls_number_parameters 411
_refine_ls_number_reflns 6919
_refine_ls_number_restraints 19
_refine_ls_restrained_S_all 1.025
_refine_ls_R_factor_all 0.0651
_refine_ls_R_factor_gt 0.0546
_refine_ls_shift/su_max 0.001
_refine_ls_shift/su_mean 0.000
_refine_ls_structure_factor_coef Fsqd
_refine_ls_weighting_details 'calc w=1/[\s^2^(Fo^2^)+(0.0838P)^2^+0.0000P] where P=(Fo^2^+2Fc^2^)/3'
_refine_ls_weighting_scheme calc
_refine_ls_wR_factor_gt 0.1266
_refine_ls_wR_factor_ref 0.1317
_reflns_number_gt 5973
_reflns_number_total 6919
_reflns_threshold_expression >2sigma(I)
_cod_data_source_file om100012j_si_003.cif
_cod_data_source_block cas22
_cod_depositor_comments
;
The following automatic conversions were performed:

'_symmetry_cell_setting' value 'Orthorhombic' changed to
'orthorhombic' according to
/home/saulius/struct/CIF-dictionaries/cif_core.dic dictionary named
'cif_core.dic' version 2.4.1 from 2010-06-29.

Automatic conversion script
Id: cif_fix_values 1715 2011-07-08 13:25:40Z adriana 
;
_cod_original_sg_symbol_H-M P2(1)2(1)2(1)
_cod_database_code 4065590

loop_
_symmetry_equiv_pos_as_xyz
'x, y, z'
'-x+1/2, -y, z+1/2'
'-x, y+1/2, -z+1/2'
'x+1/2, -y+1/2, -z'

loop_
_atom_site_label
_atom_site_type_symbol
_atom_site_fract_x
_atom_site_fract_y
_atom_site_fract_z
_atom_site_U_iso_or_equiv
_atom_site_adp_type
_atom_site_occupancy
_atom_site_symmetry_multiplicity
_atom_site_calc_flag
_atom_site_refinement_flags
_atom_site_disorder_assembly
_atom_site_disorder_group
Ru Ru 0.71279(4) 0.011303(18) 0.023034(19) 0.03733(12) Uani 1 1 d . . .
O1 O 1.0223(3) 0.07476(17) 0.01184(18) 0.0459(8) Uani 1 1 d . . .
H1 H 1.0356 0.1055 0.0444 0.069 Uiso 1 1 calc R . .
O2 O 0.4688(4) 0.0515(3) 0.1062(2) 0.0649(11) Uani 1 1 d . . .
O3 O 0.5414(5) -0.0128(3) -0.1022(2) 0.0762(13) Uani 1 1 d . . .
O4 O 0.5559(4) 0.2916(2) -0.0641(2) 0.0649(12) Uani 1 1 d . A .
C1 C 0.9428(5) 0.0179(3) 0.0333(3) 0.0442(11) Uani 1 1 d . . .
C2 C 0.9041(5) -0.0423(2) -0.0123(3) 0.0388(11) Uani 1 1 d . . .
C3 C 0.8327(4) -0.0982(2) 0.0281(3) 0.0390(10) Uani 1 1 d . . .
C4 C 0.8177(5) -0.0681(3) 0.0964(3) 0.0390(11) Uani 1 1 d . . .
C5 C 0.8834(5) 0.0069(3) 0.0990(3) 0.0393(10) Uani 1 1 d . . .
C6 C 0.9548(6) -0.0507(3) -0.0844(3) 0.0432(12) Uani 1 1 d . . .
C7 C 0.9237(5) 0.0023(3) -0.1350(3) 0.0472(12) Uani 1 1 d . . .
H7A H 0.8664 0.0440 -0.1246 0.057 Uiso 1 1 calc R . .
C8 C 0.9756(6) -0.0052(3) -0.2003(3) 0.0564(14) Uani 1 1 d . . .
H8A H 0.9536 0.0315 -0.2345 0.068 Uiso 1 1 calc R . .
C9 C 1.0580(7) -0.0645(3) -0.2167(3) 0.0584(15) Uani 1 1 d . . .
H9A H 1.0934 -0.0693 -0.2619 0.070 Uiso 1 1 calc R . .
C10 C 1.0896(6) -0.1183(3) -0.1652(3) 0.0577(15) Uani 1 1 d . . .
H10A H 1.1481 -0.1595 -0.1754 0.069 Uiso 1 1 calc R . .
C11 C 1.0367(5) -0.1117(3) -0.1010(3) 0.0482(13) Uani 1 1 d . . .
H11A H 1.0561 -0.1493 -0.0671 0.058 Uiso 1 1 calc R . .
C12 C 0.8048(5) -0.1780(2) 0.0056(3) 0.0402(11) Uani 1 1 d . . .
C13 C 0.7377(6) -0.1937(3) -0.0548(3) 0.0508(14) Uani 1 1 d . . .
H13A H 0.7035 -0.1531 -0.0821 0.061 Uiso 1 1 calc R . .
C14 C 0.7204(6) -0.2688(3) -0.0756(3) 0.0605(14) Uani 1 1 d . . .
H14A H 0.6743 -0.2788 -0.1174 0.073 Uiso 1 1 calc R . .
C15 C 0.7683(6) -0.3297(3) -0.0373(3) 0.0565(15) Uani 1 1 d . . .
C16 C 0.8346(6) -0.3133(3) 0.0226(4) 0.0599(15) Uani 1 1 d . . .
H16A H 0.8682 -0.3540 0.0501 0.072 Uiso 1 1 calc R . .
C17 C 0.8532(6) -0.2388(3) 0.0435(3) 0.0496(13) Uani 1 1 d . . .
H17A H 0.9005 -0.2289 0.0849 0.060 Uiso 1 1 calc R . .
C18 C 0.7483(7) -0.4115(3) -0.0619(4) 0.080(2) Uani 1 1 d . . .
H18A H 0.7008 -0.4112 -0.1060 0.120 Uiso 1 1 calc R . .
H18B H 0.6962 -0.4398 -0.0277 0.120 Uiso 1 1 calc R . .
H18C H 0.8352 -0.4362 -0.0678 0.120 Uiso 1 1 calc R . .
C19 C 0.7580(5) -0.1096(2) 0.1556(3) 0.0388(12) Uani 1 1 d . . .
C20 C 0.6350(6) -0.1445(3) 0.1511(3) 0.0440(12) Uani 1 1 d . . .
H20A H 0.5832 -0.1384 0.1105 0.053 Uiso 1 1 calc R . .
C21 C 0.5865(6) -0.1880(3) 0.2047(3) 0.0483(13) Uani 1 1 d . . .
H21A H 0.5023 -0.2121 0.2000 0.058 Uiso 1 1 calc R . .
C22 C 0.6571(6) -0.1973(3) 0.2645(3) 0.0527(14) Uani 1 1 d . . .
C23 C 0.7790(7) -0.1612(3) 0.2691(3) 0.0561(14) Uani 1 1 d . . .
H23A H 0.8304 -0.1666 0.3099 0.067 Uiso 1 1 calc R . .
C24 C 0.8283(6) -0.1169(3) 0.2151(3) 0.0509(14) Uani 1 1 d . . .
H24A H 0.9115 -0.0916 0.2199 0.061 Uiso 1 1 calc R . .
C25 C 0.6092(7) -0.2455(4) 0.3230(3) 0.0674(18) Uani 1 1 d . . .
H25A H 0.6746 -0.2441 0.3604 0.101 Uiso 1 1 calc R . .
H25B H 0.5976 -0.2984 0.3072 0.101 Uiso 1 1 calc R . .
H25C H 0.5238 -0.2256 0.3396 0.101 Uiso 1 1 calc R . .
C26 C 0.9065(5) 0.0561(3) 0.1599(3) 0.0407(12) Uani 1 1 d . . .
C27 C 1.0340(6) 0.0754(3) 0.1782(3) 0.0523(14) Uani 1 1 d . . .
H27A H 1.1067 0.0557 0.1524 0.063 Uiso 1 1 calc R . .
C28 C 1.0584(7) 0.1235(4) 0.2338(4) 0.0671(17) Uani 1 1 d . . .
H28A H 1.1469 0.1390 0.2439 0.081 Uiso 1 1 calc R . .
C29 C 0.9548(7) 0.1489(4) 0.2745(3) 0.0677(18) Uani 1 1 d . . .
H29A H 0.9710 0.1799 0.3138 0.081 Uiso 1 1 calc R . .
C30 C 0.8267(7) 0.1278(4) 0.2565(3) 0.0695(19) Uani 1 1 d . . .
H30A H 0.7542 0.1449 0.2839 0.083 Uiso 1 1 calc R . .
C31 C 0.8023(6) 0.0828(3) 0.2002(3) 0.0565(14) Uani 1 1 d . . .
H31A H 0.7132 0.0698 0.1885 0.068 Uiso 1 1 calc R . .
C32 C 0.5615(6) 0.0348(3) 0.0753(3) 0.0450(12) Uani 1 1 d . . .
C33 C 0.6046(5) -0.0046(3) -0.0545(3) 0.0499(13) Uani 1 1 d . . .
C34 C 0.7209(5) 0.1262(2) 0.0015(2) 0.0415(11) Uani 1 1 d . . .
H34A H 0.7996 0.1508 0.0172 0.050 Uiso 1 1 calc R . .
C35 C 0.6361(5) 0.1722(3) -0.0302(3) 0.0513(13) Uani 1 1 d . A .
H35A H 0.5624 0.1486 -0.0524 0.062 Uiso 1 1 calc R . .
C36 C 0.6443(5) 0.2549(3) -0.0346(3) 0.0486(13) Uani 1 1 d . . .
C37 C 0.7537(6) 0.2983(3) 0.0011(3) 0.0567(16) Uani 0.746(8) 1 d PD A 1
H37A H 0.7651 0.3497 -0.0194 0.068 Uiso 0.746(8) 1 calc PR A 1
H37B H 0.8391 0.2702 -0.0019 0.068 Uiso 0.746(8) 1 calc PR A 1
C38 C 0.7057(9) 0.3042(5) 0.0773(3) 0.066(2) Uani 0.746(8) 1 d PD A 1
H38A H 0.6122 0.3221 0.0772 0.079 Uiso 0.746(8) 1 calc PR A 1
H38B H 0.7066 0.2522 0.0975 0.079 Uiso 0.746(8) 1 calc PR A 1
C39 C 0.7881(15) 0.3580(8) 0.1250(5) 0.130(3) Uiso 0.746(8) 1 d PD A 1
H39A H 0.7801 0.4121 0.1105 0.156 Uiso 0.746(8) 1 calc PR A 1
H39B H 0.8832 0.3433 0.1256 0.156 Uiso 0.746(8) 1 calc PR A 1
C40 C 0.7216(13) 0.3445(9) 0.1966(5) 0.130(3) Uiso 0.746(8) 1 d PD A 1
H40A H 0.6332 0.3693 0.1994 0.156 Uiso 0.746(8) 1 calc PR A 1
H40B H 0.7126 0.2893 0.2070 0.156 Uiso 0.746(8) 1 calc PR A 1
C41 C 0.8234(13) 0.3835(9) 0.2444(7) 0.130(3) Uiso 0.746(8) 1 d PD A 1
H41A H 0.7924 0.3801 0.2922 0.195 Uiso 0.746(8) 1 calc PR A 1
H41B H 0.8330 0.4373 0.2313 0.195 Uiso 0.746(8) 1 calc PR A 1
H41C H 0.9096 0.3577 0.2401 0.195 Uiso 0.746(8) 1 calc PR A 1
C37A C 0.7537(6) 0.2983(3) 0.0011(3) 0.0567(16) Uani 0.254(8) 1 d PD A 2
H37C H 0.7867 0.3348 -0.0339 0.068 Uiso 0.254(8) 1 calc PR A 2
H37D H 0.8258 0.2603 0.0074 0.068 Uiso 0.254(8) 1 calc PR A 2
C38A C 0.752(3) 0.3447(12) 0.0696(7) 0.066(2) Uani 0.254(8) 1 d PD A 2
H38C H 0.8151 0.3878 0.0653 0.079 Uiso 0.254(8) 1 calc PR A 2
H38D H 0.6616 0.3669 0.0755 0.079 Uiso 0.254(8) 1 calc PR A 2
C39A C 0.787(5) 0.2988(14) 0.1360(10) 0.130(3) Uiso 0.254(8) 1 d PD A 2
H39C H 0.8787 0.2785 0.1340 0.156 Uiso 0.254(8) 1 calc PR A 2
H39D H 0.7240 0.2559 0.1433 0.156 Uiso 0.254(8) 1 calc PR A 2
C40A C 0.772(5) 0.3607(18) 0.1934(7) 0.130(3) Uiso 0.254(8) 1 d PD A 2
H40C H 0.6742 0.3654 0.1939 0.156 Uiso 0.254(8) 1 calc PR A 2
H40D H 0.7924 0.3286 0.2341 0.156 Uiso 0.254(8) 1 calc PR A 2
C41A C 0.809(5) 0.440(2) 0.2233(11) 0.130(3) Uiso 0.254(8) 1 d PD A 2
H41D H 0.7427 0.4543 0.2579 0.195 Uiso 0.254(8) 1 calc PR A 2
H41E H 0.8099 0.4776 0.1862 0.195 Uiso 0.254(8) 1 calc PR A 2
H41F H 0.8970 0.4370 0.2447 0.195 Uiso 0.254(8) 1 calc PR A 2

loop_
_atom_site_aniso_label
_atom_site_aniso_U_11
_atom_site_aniso_U_22
_atom_site_aniso_U_33
_atom_site_aniso_U_23
_atom_site_aniso_U_13
_atom_site_aniso_U_12
Ru 0.0415(2) 0.02364(16) 0.0469(2) 0.00201(15) 0.0013(2) 0.00160(15)
O1 0.0494(19) 0.0306(16) 0.058(2) 0.0027(16) 0.0091(18) -0.0114(14)
O2 0.054(2) 0.073(3) 0.067(3) -0.006(2) 0.010(2) 0.008(2)
O3 0.089(3) 0.063(3) 0.076(3) -0.020(2) -0.028(3) 0.019(3)
O4 0.058(2) 0.0313(19) 0.105(3) 0.004(2) -0.018(2) 0.0056(17)
C1 0.044(3) 0.025(2) 0.064(3) 0.005(2) 0.005(2) 0.005(2)
C2 0.041(3) 0.025(2) 0.051(3) 0.001(2) -0.001(2) 0.0021(17)
C3 0.038(2) 0.030(2) 0.049(3) 0.004(2) -0.001(2) 0.0010(17)
C4 0.041(3) 0.027(2) 0.050(3) 0.0023(19) 0.000(2) 0.0000(18)
C5 0.041(2) 0.025(2) 0.052(3) 0.004(2) 0.000(2) -0.004(2)
C6 0.051(3) 0.031(3) 0.048(3) 0.002(2) 0.004(3) -0.001(2)
C7 0.051(3) 0.039(3) 0.052(3) 0.009(2) 0.008(2) 0.003(2)
C8 0.065(3) 0.052(3) 0.053(3) 0.017(3) -0.001(3) -0.004(3)
C9 0.071(4) 0.055(3) 0.049(3) 0.004(3) 0.013(3) -0.005(3)
C10 0.063(4) 0.046(3) 0.064(4) -0.005(3) 0.010(3) 0.004(3)
C11 0.051(3) 0.036(3) 0.057(3) 0.007(2) 0.006(3) 0.006(2)
C12 0.037(3) 0.0252(19) 0.059(3) 0.0030(18) 0.007(2) 0.0005(19)
C13 0.057(4) 0.037(3) 0.058(3) -0.006(2) -0.009(3) 0.007(2)
C14 0.055(3) 0.044(3) 0.082(4) -0.017(3) -0.002(4) -0.001(3)
C15 0.051(3) 0.030(2) 0.089(5) -0.011(2) 0.016(3) -0.001(2)
C16 0.060(3) 0.029(2) 0.090(4) 0.011(3) 0.004(4) 0.007(2)
C17 0.048(3) 0.035(3) 0.065(4) 0.005(2) -0.001(3) 0.004(2)
C18 0.072(5) 0.037(3) 0.131(6) -0.024(3) 0.014(4) -0.009(3)
C19 0.045(3) 0.0226(19) 0.049(3) 0.0002(19) 0.001(2) 0.0020(18)
C20 0.048(3) 0.030(2) 0.054(3) 0.003(2) 0.000(3) 0.001(2)
C21 0.046(3) 0.037(3) 0.062(4) -0.002(2) 0.013(3) -0.005(2)
C22 0.064(4) 0.039(3) 0.054(3) 0.004(2) 0.012(3) -0.009(3)
C23 0.071(4) 0.052(3) 0.046(3) 0.009(2) -0.009(3) -0.005(4)
C24 0.053(3) 0.048(3) 0.052(3) 0.003(2) -0.003(3) -0.008(2)
C25 0.078(5) 0.058(4) 0.066(4) 0.014(3) 0.012(3) -0.007(3)
C26 0.049(3) 0.030(2) 0.043(3) 0.008(2) -0.002(2) -0.003(2)
C27 0.049(3) 0.050(3) 0.058(4) -0.005(3) 0.003(3) -0.005(3)
C28 0.061(4) 0.062(4) 0.079(5) -0.006(3) -0.012(4) -0.013(3)
C29 0.087(5) 0.056(4) 0.059(4) -0.017(3) 0.006(4) -0.015(4)
C30 0.078(5) 0.070(4) 0.060(4) -0.019(3) -0.001(4) -0.006(3)
C31 0.048(3) 0.057(3) 0.064(3) -0.013(3) 0.007(3) -0.006(3)
C32 0.049(3) 0.037(3) 0.049(3) 0.003(2) 0.000(3) 0.002(2)
C33 0.048(3) 0.040(3) 0.062(3) -0.005(2) -0.011(3) 0.006(2)
C34 0.044(3) 0.024(2) 0.056(3) -0.0008(17) 0.006(2) 0.006(2)
C35 0.047(3) 0.036(2) 0.070(4) 0.004(3) -0.001(3) -0.002(2)
C36 0.048(3) 0.035(2) 0.063(4) 0.007(2) -0.001(3) 0.007(2)
C37 0.060(4) 0.037(3) 0.073(4) -0.003(2) -0.006(3) 0.008(2)
C38 0.078(6) 0.047(5) 0.073(5) -0.004(4) -0.004(5) 0.015(5)
C37A 0.060(4) 0.037(3) 0.073(4) -0.003(2) -0.006(3) 0.008(2)
C38A 0.078(6) 0.047(5) 0.073(5) -0.004(4) -0.004(5) 0.015(5)

loop_
_atom_type_symbol
_atom_type_description
_atom_type_scat_dispersion_real
_atom_type_scat_dispersion_imag
_atom_type_scat_source
C C 0.0033 0.0016 'International Tables Vol C Tables 4.2.6.8 and 6.1.1.4'
H H 0.0000 0.0000 'International Tables Vol C Tables 4.2.6.8 and 6.1.1.4'
O O 0.0106 0.0060 'International Tables Vol C Tables 4.2.6.8 and 6.1.1.4'
Ru Ru -1.2594 0.8363 'International Tables Vol C Tables 4.2.6.8 and 6.1.1.4'

loop_
_geom_angle_atom_site_label_1
_geom_angle_atom_site_label_2
_geom_angle_atom_site_label_3
_geom_angle
C32 Ru C33 89.8(2)
C32 Ru C34 85.9(2)
C33 Ru C34 90.3(2)
C32 Ru C2 162.08(19)
C33 Ru C2 100.9(2)
C34 Ru C2 108.17(18)
C32 Ru C4 99.9(2)
C33 Ru C4 133.4(2)
C34 Ru C4 135.52(19)
C2 Ru C4 62.30(18)
C32 Ru C5 105.6(2)
C33 Ru C5 163.0(2)
C34 Ru C5 97.80(19)
C2 Ru C5 62.37(18)
C4 Ru C5 37.99(17)
C32 Ru C3 126.4(2)
C33 Ru C3 102.6(2)
C34 Ru C3 144.59(18)
C2 Ru C3 37.37(16)
C4 Ru C3 37.03(18)
C5 Ru C3 62.60(17)
C32 Ru C1 138.6(2)
C33 Ru C1 130.7(2)
C34 Ru C1 85.95(19)
C2 Ru C1 36.39(17)
C4 Ru C1 60.68(17)
C5 Ru C1 36.08(18)
C3 Ru C1 60.59(16)
O1 C1 C5 129.0(5)
O1 C1 C2 121.0(5)
C5 C1 C2 110.0(4)
O1 C1 Ru 127.1(3)
C5 C1 Ru 69.7(3)
C2 C1 Ru 68.9(3)
C1 C2 C3 107.3(4)
C1 C2 C6 124.0(4)
C3 C2 C6 127.6(4)
C1 C2 Ru 74.8(3)
C3 C2 Ru 72.0(3)
C6 C2 Ru 128.2(4)
C4 C3 C2 107.8(4)
C4 C3 C12 126.6(4)
C2 C3 C12 124.6(4)
C4 C3 Ru 71.0(3)
C2 C3 Ru 70.6(2)
C12 C3 Ru 132.8(3)
C3 C4 C5 108.2(4)
C3 C4 C19 125.4(4)
C5 C4 C19 126.2(4)
C3 C4 Ru 71.9(3)
C5 C4 Ru 71.4(3)
C19 C4 Ru 127.0(3)
C1 C5 C4 106.2(4)
C1 C5 C26 124.9(4)
C4 C5 C26 128.0(4)
C1 C5 Ru 74.3(3)
C4 C5 Ru 70.6(3)
C26 C5 Ru 128.3(3)
C11 C6 C7 118.9(5)
C11 C6 C2 119.7(5)
C7 C6 C2 121.4(4)
C8 C7 C6 120.2(5)
C9 C8 C7 121.2(5)
C8 C9 C10 118.5(5)
C11 C10 C9 120.3(6)
C10 C11 C6 120.8(5)
C13 C12 C17 118.1(4)
C13 C12 C3 121.9(4)
C17 C12 C3 119.8(5)
C12 C13 C14 119.9(5)
C13 C14 C15 121.9(6)
C16 C15 C14 117.7(5)
C16 C15 C18 121.7(6)
C14 C15 C18 120.6(6)
C15 C16 C17 120.8(5)
C16 C17 C12 121.5(5)
C24 C19 C20 118.5(5)
C24 C19 C4 119.5(4)
C20 C19 C4 121.9(5)
C21 C20 C19 120.9(5)
C22 C21 C20 121.5(5)
C21 C22 C23 117.4(5)
C21 C22 C25 123.0(5)
C23 C22 C25 119.7(6)
C22 C23 C24 121.3(5)
C19 C24 C23 120.4(5)
C27 C26 C31 118.4(5)
C27 C26 C5 119.8(5)
C31 C26 C5 121.8(5)
C26 C27 C28 121.0(6)
C29 C28 C27 120.4(6)
C28 C29 C30 118.1(6)
C31 C30 C29 121.4(7)
C30 C31 C26 120.5(6)
O2 C32 Ru 177.7(5)
O3 C33 Ru 178.1(6)
C35 C34 Ru 131.5(4)
C34 C35 C36 126.5(5)
O4 C36 C35 120.2(5)
O4 C36 C37 118.5(4)
C35 C36 C37 121.1(5)
C36 C37 C38 104.1(6)
C39 C38 C37 116.1(8)
C38 C39 C40 102.2(9)
C41 C40 C39 100.7(9)
C38A C39A C40A 102.3(12)
C41A C40A C39A 150(3)

loop_
_geom_bond_atom_site_label_1
_geom_bond_atom_site_label_2
_geom_bond_distance
Ru C32 1.873(6)
Ru C33 1.877(5)
Ru C34 2.053(4)
Ru C2 2.245(5)
Ru C4 2.251(5)
Ru C5 2.263(5)
Ru C3 2.263(4)
Ru C1 2.323(5)
O1 C1 1.341(6)
O2 C32 1.145(6)
O3 C33 1.131(6)
O4 C36 1.236(6)
C1 C5 1.421(7)
C1 C2 1.428(7)
C2 C3 1.445(6)
C2 C6 1.497(8)
C3 C4 1.434(7)
C3 C12 1.487(6)
C4 C5 1.469(7)
C4 C19 1.485(7)
C5 C26 1.479(7)
C6 C11 1.384(7)
C6 C7 1.385(7)
C7 C8 1.377(8)
C8 C9 1.364(8)
C9 C10 1.409(8)
C10 C11 1.361(8)
C12 C13 1.381(7)
C12 C17 1.381(7)
C13 C14 1.383(7)
C14 C15 1.384(8)
C15 C16 1.370(9)
C15 C18 1.521(7)
C16 C17 1.378(7)
C19 C24 1.360(7)
C19 C20 1.380(7)
C20 C21 1.377(7)
C21 C22 1.371(8)
C22 C23 1.381(9)
C22 C25 1.493(7)
C23 C24 1.393(7)
C26 C27 1.371(8)
C26 C31 1.388(8)
C27 C28 1.391(8)
C28 C29 1.379(9)
C29 C30 1.383(9)
C30 C31 1.370(8)
C34 C35 1.322(7)
C35 C36 1.452(7)
C36 C37 1.503(8)
C37 C38 1.559(7)
C38 C39 1.558(7)
C39 C40 1.559(7)
C40 C41 1.5392(10)
C38A C39A 1.558(7)
C39A C40A 1.558(7)
C40A C41A 1.5399(10)

loop_
_geom_hbond_atom_site_label_D
_geom_hbond_atom_site_label_H
_geom_hbond_atom_site_label_A
_geom_hbond_distance_DH
_geom_hbond_distance_HA
_geom_hbond_distance_DA
_geom_hbond_angle_DHA
_geom_hbond_site_symmetry_A
O1 H1 O4 0.84 1.85 2.568(5) 142.5 4

loop_
_geom_torsion_atom_site_label_1
_geom_torsion_atom_site_label_2
_geom_torsion_atom_site_label_3
_geom_torsion_atom_site_label_4
_geom_torsion
C32 Ru C1 O1 -94.1(5)
C33 Ru C1 O1 71.9(5)
C34 Ru C1 O1 -15.0(4)
C2 Ru C1 O1 113.6(6)
C4 Ru C1 O1 -164.3(5)
C5 Ru C1 O1 -124.1(6)
C3 Ru C1 O1 153.0(5)
C32 Ru C1 C5 30.1(4)
C33 Ru C1 C5 -164.0(3)
C34 Ru C1 C5 109.1(3)
C2 Ru C1 C5 -122.3(4)
C4 Ru C1 C5 -40.2(3)
C3 Ru C1 C5 -82.9(3)
C32 Ru C1 C2 152.4(3)
C33 Ru C1 C2 -41.7(4)
C34 Ru C1 C2 -128.5(3)
C4 Ru C1 C2 82.1(3)
C5 Ru C1 C2 122.3(4)
C3 Ru C1 C2 39.4(3)
O1 C1 C2 C3 173.4(4)
C5 C1 C2 C3 -7.6(5)
Ru C1 C2 C3 -65.1(3)
O1 C1 C2 C6 4.6(7)
C5 C1 C2 C6 -176.5(5)
Ru C1 C2 C6 126.1(5)
O1 C1 C2 Ru -121.4(4)
C5 C1 C2 Ru 57.5(3)
C32 Ru C2 C1 -85.1(7)
C33 Ru C2 C1 149.1(3)
C34 Ru C2 C1 55.2(3)
C4 Ru C2 C1 -77.3(3)
C5 Ru C2 C1 -34.2(3)
C3 Ru C2 C1 -114.4(4)
C32 Ru C2 C3 29.3(8)
C33 Ru C2 C3 -96.5(3)
C34 Ru C2 C3 169.6(3)
C4 Ru C2 C3 37.1(3)
C5 Ru C2 C3 80.2(3)
C1 Ru C2 C3 114.4(4)
C32 Ru C2 C6 153.4(6)
C33 Ru C2 C6 27.6(4)
C34 Ru C2 C6 -66.3(4)
C4 Ru C2 C6 161.2(5)
C5 Ru C2 C6 -155.7(5)
C3 Ru C2 C6 124.1(5)
C1 Ru C2 C6 -121.5(5)
C1 C2 C3 C4 5.3(5)
C6 C2 C3 C4 173.6(5)
Ru C2 C3 C4 -61.6(3)
C1 C2 C3 C12 -163.8(4)
C6 C2 C3 C12 4.5(8)
Ru C2 C3 C12 129.2(5)
C1 C2 C3 Ru 67.0(3)
C6 C2 C3 Ru -124.7(5)
C32 Ru C3 C4 -51.6(4)
C33 Ru C3 C4 -150.8(3)
C34 Ru C3 C4 100.4(4)
C2 Ru C3 C4 117.6(4)
C5 Ru C3 C4 38.1(3)
C1 Ru C3 C4 79.3(3)
C32 Ru C3 C2 -169.2(3)
C33 Ru C3 C2 91.6(3)
C34 Ru C3 C2 -17.3(5)
C4 Ru C3 C2 -117.6(4)
C5 Ru C3 C2 -79.5(3)
C1 Ru C3 C2 -38.4(3)
C32 Ru C3 C12 71.1(5)
C33 Ru C3 C12 -28.1(5)
C34 Ru C3 C12 -136.9(4)
C2 Ru C3 C12 -119.7(6)
C4 Ru C3 C12 122.7(6)
C5 Ru C3 C12 160.8(5)
C1 Ru C3 C12 -158.0(6)
C2 C3 C4 C5 -1.2(5)
C12 C3 C4 C5 167.6(4)
Ru C3 C4 C5 -62.6(3)
C2 C3 C4 C19 -175.6(4)
C12 C3 C4 C19 -6.8(8)
Ru C3 C4 C19 123.0(5)
C2 C3 C4 Ru 61.4(3)
C12 C3 C4 Ru -129.7(5)
C32 Ru C4 C3 140.2(3)
C33 Ru C4 C3 40.9(4)
C34 Ru C4 C3 -125.6(3)
C2 Ru C4 C3 -37.4(3)
C5 Ru C4 C3 -117.1(4)
C1 Ru C4 C3 -79.0(3)
C32 Ru C4 C5 -102.7(3)
C33 Ru C4 C5 158.1(3)
C34 Ru C4 C5 -8.5(4)
C2 Ru C4 C5 79.7(3)
C3 Ru C4 C5 117.1(4)
C1 Ru C4 C5 38.1(3)
C32 Ru C4 C19 19.1(4)
C33 Ru C4 C19 -80.2(5)
C34 Ru C4 C19 113.3(4)
C2 Ru C4 C19 -158.5(4)
C5 Ru C4 C19 121.8(5)
C3 Ru C4 C19 -121.1(5)
C1 Ru C4 C19 159.9(5)
O1 C1 C5 C4 -174.4(4)
C2 C1 C5 C4 6.8(5)
Ru C1 C5 C4 63.8(3)
O1 C1 C5 C26 -4.3(8)
C2 C1 C5 C26 176.9(4)
Ru C1 C5 C26 -126.1(5)
O1 C1 C5 Ru 121.8(5)
C2 C1 C5 Ru -57.0(3)
C3 C4 C5 C1 -3.3(5)
C19 C4 C5 C1 171.0(4)
Ru C4 C5 C1 -66.3(3)
C3 C4 C5 C26 -173.1(5)
C19 C4 C5 C26 1.3(8)
Ru C4 C5 C26 124.0(5)
C3 C4 C5 Ru 63.0(3)
C19 C4 C5 Ru -122.7(5)
C32 Ru C5 C1 -159.9(3)
C33 Ru C5 C1 45.6(8)
C34 Ru C5 C1 -72.0(3)
C2 Ru C5 C1 34.5(3)
C4 Ru C5 C1 114.0(4)
C3 Ru C5 C1 76.8(3)
C32 Ru C5 C4 86.1(3)
C33 Ru C5 C4 -68.3(8)
C34 Ru C5 C4 174.0(3)
C2 Ru C5 C4 -79.5(3)
C3 Ru C5 C4 -37.1(3)
C1 Ru C5 C4 -114.0(4)
C32 Ru C5 C26 -37.5(5)
C33 Ru C5 C26 168.0(6)
C34 Ru C5 C26 50.4(4)
C2 Ru C5 C26 156.8(5)
C4 Ru C5 C26 -123.7(5)
C3 Ru C5 C26 -160.8(5)
C1 Ru C5 C26 122.4(5)
C1 C2 C6 C11 112.2(6)
C3 C2 C6 C11 -54.2(8)
Ru C2 C6 C11 -150.5(4)
C1 C2 C6 C7 -66.5(7)
C3 C2 C6 C7 127.0(6)
Ru C2 C6 C7 30.8(7)
C11 C6 C7 C8 -1.1(8)
C2 C6 C7 C8 177.6(5)
C6 C7 C8 C9 0.1(9)
C7 C8 C9 C10 -0.1(9)
C8 C9 C10 C11 1.2(9)
C9 C10 C11 C6 -2.2(9)
C7 C6 C11 C10 2.2(9)
C2 C6 C11 C10 -176.6(5)
C4 C3 C12 C13 136.3(5)
C2 C3 C12 C13 -56.6(7)
Ru C3 C12 C13 38.5(7)
C4 C3 C12 C17 -47.5(7)
C2 C3 C12 C17 119.6(6)
Ru C3 C12 C17 -145.3(4)
C17 C12 C13 C14 0.2(8)
C3 C12 C13 C14 176.5(5)
C12 C13 C14 C15 0.2(9)
C13 C14 C15 C16 -0.2(9)
C13 C14 C15 C18 -179.6(6)
C14 C15 C16 C17 -0.3(9)
C18 C15 C16 C17 179.1(6)
C15 C16 C17 C12 0.8(9)
C13 C12 C17 C16 -0.7(8)
C3 C12 C17 C16 -177.0(5)
C3 C4 C19 C24 125.4(5)
C5 C4 C19 C24 -48.0(7)
Ru C4 C19 C24 -141.2(4)
C3 C4 C19 C20 -51.4(7)
C5 C4 C19 C20 135.2(5)
Ru C4 C19 C20 42.0(6)
C24 C19 C20 C21 -2.3(7)
C4 C19 C20 C21 174.5(4)
C19 C20 C21 C22 1.0(8)
C20 C21 C22 C23 0.1(8)
C20 C21 C22 C25 -178.5(5)
C21 C22 C23 C24 0.2(8)
C25 C22 C23 C24 178.8(6)
C20 C19 C24 C23 2.5(8)
C4 C19 C24 C23 -174.4(5)
C22 C23 C24 C19 -1.5(9)
C1 C5 C26 C27 -47.9(7)
C4 C5 C26 C27 120.1(6)
Ru C5 C26 C27 -145.3(4)
C1 C5 C26 C31 133.0(5)
C4 C5 C26 C31 -59.1(7)
Ru C5 C26 C31 35.5(7)
C31 C26 C27 C28 -2.9(8)
C5 C26 C27 C28 177.9(5)
C26 C27 C28 C29 4.1(9)
C27 C28 C29 C30 -2.7(10)
C28 C29 C30 C31 0.2(11)
C29 C30 C31 C26 0.9(10)
C27 C26 C31 C30 0.4(9)
C5 C26 C31 C30 179.5(5)
C33 Ru C32 O2 -76(12)
C34 Ru C32 O2 14(12)
C2 Ru C32 O2 157(12)
C4 Ru C32 O2 150(12)
C5 Ru C32 O2 111(12)
C3 Ru C32 O2 178(100)
C1 Ru C32 O2 93(12)
C32 Ru C33 O3 127(16)
C34 Ru C33 O3 41(16)
C2 Ru C33 O3 -68(16)
C4 Ru C33 O3 -130(16)
C5 Ru C33 O3 -78(16)
C3 Ru C33 O3 -106(16)
C1 Ru C33 O3 -44(16)
C32 Ru C34 C35 -61.6(6)
C33 Ru C34 C35 28.2(6)
C2 Ru C34 C35 129.8(5)
C4 Ru C34 C35 -161.6(5)
C5 Ru C34 C35 -166.8(5)
C3 Ru C34 C35 140.7(5)
C1 Ru C34 C35 159.0(5)
Ru C34 C35 C36 171.2(4)
C34 C35 C36 O4 -177.7(6)
C34 C35 C36 C37 -2.5(9)
O4 C36 C37 C38 94.5(6)
C35 C36 C37 C38 -80.8(7)
C36 C37 C38 C39 -170.4(9)
C37 C38 C39 C40 -175.2(9)
C38 C39 C40 C41 167.8(12)
C38A C39A C40A C41A -55(9)
